data_7025734
loop_
_publ_author_name
'Dimmer, J\"org-Alexander'
'Hornung, Martin'
'Weigend, Florian'
'Wesemann, Lars'

_publ_section_title
;
 Chalcogen chemistry of group(IV) closo-dodecaborates, synthesis, theory
 and coordination chemistry.
;
_journal_issue 32
_journal_name_full 'Dalton transactions (Cambridge, England : 2003)'
_journal_page_first 7504
_journal_page_last 7512
_journal_paper_doi 10.1039/c003042b
_journal_volume 39
_journal_year 2010
_chemical_formula_moiety 'C27 H48 B22 P2 Pt S2 Sn2, 2(C8 H20 N), 3(C2 H3 N) '
_chemical_formula_sum 'C49 H97 B22 N5 P2 Pt S2 Sn2'
_chemical_formula_weight 1552.76
_chemical_name_systematic
;
?
;
_space_group_IT_number 14
_symmetry_cell_setting monoclinic
_symmetry_space_group_name_Hall '-P 2ybc'
_symmetry_space_group_name_H-M 'P 1 21/c 1'
_atom_sites_solution_hydrogens calculated
_atom_sites_solution_primary direct
_atom_sites_solution_secondary difmap
_audit_creation_method SHELXL-97
_cell_angle_alpha 90.00
_cell_angle_beta 105.233(4)
_cell_angle_gamma 90.00
_cell_formula_units_Z 4
_cell_length_a 12.2397(6)
_cell_length_b 22.4086(12)
_cell_length_c 26.6785(14)
_cell_measurement_reflns_used 40236
_cell_measurement_temperature 173(2)
_cell_measurement_theta_max 54.42
_cell_measurement_theta_min 2.95
_cell_volume 7060.1(6)
_computing_cell_refinement x-Area
_computing_data_collection x-Area
_computing_data_reduction x-Area
_computing_molecular_graphics 'ortep3 for windows'
_computing_structure_refinement 'SHELXL-97 (Sheldrick, 1997)'
_computing_structure_solution 'SHELXL-97 (Sheldrick, 1990)'
_diffrn_ambient_temperature 173(2)
_diffrn_measured_fraction_theta_full 0.986
_diffrn_measured_fraction_theta_max 0.986
_diffrn_measurement_device_type 'Stoe IPDS II'
_diffrn_measurement_method 'omega scans'
_diffrn_radiation_monochromator graphite
_diffrn_radiation_source 'fine-focus sealed tube'
_diffrn_radiation_type MoK\a
_diffrn_radiation_wavelength 0.71073
_diffrn_reflns_av_R_equivalents 0.1118
_diffrn_reflns_av_sigmaI/netI 0.0633
_diffrn_reflns_limit_h_max 14
_diffrn_reflns_limit_h_min -14
_diffrn_reflns_limit_k_max 26
_diffrn_reflns_limit_k_min -26
_diffrn_reflns_limit_l_max 32
_diffrn_reflns_limit_l_min -32
_diffrn_reflns_number 75007
_diffrn_reflns_theta_full 25.35
_diffrn_reflns_theta_max 25.35
_diffrn_reflns_theta_min 5.68
_exptl_absorpt_coefficient_mu 2.820
_exptl_absorpt_correction_T_max 0.7972
_exptl_absorpt_correction_T_min 0.3383
_exptl_absorpt_correction_type numerical
_exptl_absorpt_process_details 'x-red, x-shape'
_exptl_crystal_colour colourless
_exptl_crystal_density_diffrn 1.460
_exptl_crystal_density_method 'not measured'
_exptl_crystal_description plate
_exptl_crystal_F_000 3104
_exptl_crystal_size_max 0.2993
_exptl_crystal_size_mid 0.2466
_exptl_crystal_size_min 0.0723
_refine_diff_density_max 1.453
_refine_diff_density_min -0.927
_refine_diff_density_rms 0.119
_refine_ls_extinction_method none
_refine_ls_goodness_of_fit_ref 1.108
_refine_ls_hydrogen_treatment constr
_refine_ls_matrix_type full
_refine_ls_number_parameters 751
_refine_ls_number_reflns 12739
_refine_ls_number_restraints 0
_refine_ls_restrained_S_all 1.108
_refine_ls_R_factor_all 0.0753
_refine_ls_R_factor_gt 0.0506
_refine_ls_shift/su_max 0.001
_refine_ls_shift/su_mean 0.000
_refine_ls_structure_factor_coef Fsqd
_refine_ls_weighting_details 'calc w=1/[\s^2^(Fo^2^)+(0.0278P)^2^+13.0116P] where P=(Fo^2^+2Fc^2^)/3'
_refine_ls_weighting_scheme calc
_refine_ls_wR_factor_gt 0.0836
_refine_ls_wR_factor_ref 0.0896
_reflns_number_gt 9983
_reflns_number_total 12739
_reflns_threshold_expression >2sigma(I)
_cod_data_source_file c003042b.txt
_cod_data_source_block hornung116
_cod_original_sg_symbol_H-M 'P 21/c'
_cod_database_code 7025734

loop_
_symmetry_equiv_pos_as_xyz
'x, y, z'
'-x, y+1/2, -z+1/2'
'-x, -y, -z'
'x, -y-1/2, z-1/2'

loop_
_atom_site_label
_atom_site_type_symbol
_atom_site_fract_x
_atom_site_fract_y
_atom_site_fract_z
_atom_site_U_iso_or_equiv
_atom_site_adp_type
_atom_site_occupancy
_atom_site_symmetry_multiplicity
_atom_site_calc_flag
_atom_site_refinement_flags
Pt1 Pt 0.780106(19) 0.220367(10) 0.256809(9) 0.02075(7) Uani 1 1 d .
Sn1 Sn 0.65013(4) 0.337410(18) 0.305350(17) 0.02764(11) Uani 1 1 d .
Sn2 Sn 0.84194(4) 0.351744(19) 0.205491(17) 0.02803(11) Uani 1 1 d .
S1 S 0.61421(12) 0.28030(7) 0.22830(6) 0.0284(3) Uani 1 1 d .
S2 S 0.88334(13) 0.30874(7) 0.28823(6) 0.0262(3) Uani 1 1 d .
P1 P 0.67006(13) 0.14026(7) 0.22706(6) 0.0247(3) Uani 1 1 d .
P2 P 0.94010(13) 0.16776(7) 0.29161(6) 0.0248(3) Uani 1 1 d .
C111 C 0.7425(5) 0.0700(2) 0.2207(3) 0.0293(14) Uani 1 1 d .
H11A H 0.6875 0.0379 0.2152 0.035 Uiso 1 1 calc R
H11B H 0.7708 0.0724 0.1901 0.035 Uiso 1 1 calc R
C112 C 0.8406(5) 0.0541(3) 0.2670(2) 0.0282(14) Uani 1 1 d .
H11C H 0.8588 0.0122 0.2651 0.034 Uiso 1 1 calc R
H11D H 0.8176 0.0602 0.2988 0.034 Uiso 1 1 calc R
C121 C 0.5762(5) 0.1211(3) 0.2675(2) 0.0266(14) Uani 1 1 d .
C122 C 0.5753(6) 0.1538(3) 0.3110(3) 0.0369(16) Uani 1 1 d .
H122 H 0.6226 0.1868 0.3197 0.044 Uiso 1 1 calc R
C123 C 0.5045(6) 0.1382(3) 0.3421(3) 0.0428(18) Uani 1 1 d .
H123 H 0.5040 0.1609 0.3713 0.051 Uiso 1 1 calc R
C124 C 0.4356(6) 0.0891(3) 0.3293(3) 0.0469(19) Uani 1 1 d .
H124 H 0.3891 0.0781 0.3503 0.056 Uiso 1 1 calc R
C125 C 0.4346(6) 0.0559(3) 0.2856(3) 0.0442(18) Uani 1 1 d .
H125 H 0.3865 0.0232 0.2769 0.053 Uiso 1 1 calc R
C126 C 0.5046(6) 0.0712(3) 0.2548(3) 0.0381(17) Uani 1 1 d .
H126 H 0.5046 0.0485 0.2256 0.046 Uiso 1 1 calc R
C131 C 0.5853(5) 0.1507(3) 0.1610(3) 0.0317(15) Uani 1 1 d .
C132 C 0.6411(7) 0.1562(4) 0.1225(3) 0.059(2) Uani 1 1 d .
H132 H 0.7198 0.1568 0.1315 0.070 Uiso 1 1 calc R
C133 C 0.5829(9) 0.1609(5) 0.0710(4) 0.072(3) Uani 1 1 d .
H133 H 0.6222 0.1643 0.0457 0.087 Uiso 1 1 calc R
C134 C 0.4695(9) 0.1606(4) 0.0574(3) 0.061(2) Uani 1 1 d .
H134 H 0.4305 0.1626 0.0224 0.073 Uiso 1 1 calc R
C135 C 0.4105(7) 0.1574(4) 0.0942(4) 0.068(3) Uani 1 1 d .
H135 H 0.3318 0.1590 0.0843 0.081 Uiso 1 1 calc R
C136 C 0.4677(6) 0.1518(3) 0.1464(3) 0.050(2) Uani 1 1 d .
H136 H 0.4274 0.1488 0.1714 0.060 Uiso 1 1 calc R
C211 C 0.9461(5) 0.0914(3) 0.2691(3) 0.0278(14) Uani 1 1 d .
H21A H 0.9583 0.0925 0.2346 0.033 Uiso 1 1 calc R
H21B H 1.0110 0.0716 0.2918 0.033 Uiso 1 1 calc R
C221 C 0.9591(5) 0.1598(3) 0.3608(2) 0.0272(13) Uani 1 1 d .
C222 C 1.0393(6) 0.1205(3) 0.3901(3) 0.0371(16) Uani 1 1 d .
H222 H 1.0869 0.0994 0.3745 0.045 Uiso 1 1 calc R
C223 C 1.0480(6) 0.1128(4) 0.4427(3) 0.048(2) Uani 1 1 d .
H223 H 1.1025 0.0871 0.4622 0.057 Uiso 1 1 calc R
C224 C 0.9765(7) 0.1431(4) 0.4663(3) 0.052(2) Uani 1 1 d .
H224 H 0.9821 0.1371 0.5014 0.062 Uiso 1 1 calc R
C225 C 0.8973(7) 0.1819(3) 0.4379(3) 0.0448(18) Uani 1 1 d .
H225 H 0.8496 0.2026 0.4538 0.054 Uiso 1 1 calc R
C226 C 0.8887(6) 0.1904(3) 0.3853(3) 0.0320(15) Uani 1 1 d .
H226 H 0.8350 0.2168 0.3662 0.038 Uiso 1 1 calc R
C231 C 1.0681(5) 0.1996(3) 0.2807(3) 0.0286(14) Uani 1 1 d .
C232 C 1.1669(5) 0.2102(3) 0.3198(3) 0.0342(15) Uani 1 1 d .
H232 H 1.1692 0.2020 0.3542 0.041 Uiso 1 1 calc R
C233 C 1.2618(6) 0.2331(3) 0.3074(3) 0.0422(18) Uani 1 1 d .
H233 H 1.3274 0.2403 0.3336 0.051 Uiso 1 1 calc R
C234 C 1.2596(6) 0.2454(3) 0.2567(3) 0.047(2) Uani 1 1 d .
H234 H 1.3240 0.2601 0.2487 0.057 Uiso 1 1 calc R
C235 C 1.1622(6) 0.2358(3) 0.2177(3) 0.0435(18) Uani 1 1 d .
H235 H 1.1608 0.2444 0.1835 0.052 Uiso 1 1 calc R
C236 C 1.0675(6) 0.2137(3) 0.2294(3) 0.0366(16) Uani 1 1 d .
H236 H 1.0018 0.2080 0.2029 0.044 Uiso 1 1 calc R
B101 B 0.7326(7) 0.4190(3) 0.3543(3) 0.0375(19) Uani 1 1 d .
H101 H 0.8030 0.4379 0.3409 0.045 Uiso 1 1 calc R
B102 B 0.5767(7) 0.4287(3) 0.3176(3) 0.0355(18) Uani 1 1 d .
H102 H 0.5490 0.4534 0.2808 0.043 Uiso 1 1 calc R
B103 B 0.4941(7) 0.3643(4) 0.3342(3) 0.0335(18) Uani 1 1 d .
H103 H 0.4141 0.3485 0.3081 0.040 Uiso 1 1 calc R
B104 B 0.5969(7) 0.3127(3) 0.3795(3) 0.0345(18) Uani 1 1 d .
H104 H 0.5822 0.2645 0.3818 0.041 Uiso 1 1 calc R
B105 B 0.7423(6) 0.3461(3) 0.3920(3) 0.0327(17) Uani 1 1 d .
H105 H 0.8196 0.3188 0.4024 0.039 Uiso 1 1 calc R
B106 B 0.6408(6) 0.4644(3) 0.3779(3) 0.0352(18) Uani 1 1 d .
H106 H 0.6548 0.5129 0.3786 0.042 Uiso 1 1 calc R
B107 B 0.5016(7) 0.4338(3) 0.3659(3) 0.0335(18) Uani 1 1 d .
H107 H 0.4257 0.4621 0.3587 0.040 Uiso 1 1 calc R
B108 B 0.5139(7) 0.3660(4) 0.4021(3) 0.0351(18) Uani 1 1 d .
H108 H 0.4457 0.3502 0.4186 0.042 Uiso 1 1 calc R
B109 B 0.6571(7) 0.3552(4) 0.4350(3) 0.0370(18) Uani 1 1 d .
H109 H 0.6816 0.3325 0.4728 0.044 Uiso 1 1 calc R
B110 B 0.7365(7) 0.4170(4) 0.4204(4) 0.041(2) Uani 1 1 d .
H110 H 0.8123 0.4342 0.4487 0.049 Uiso 1 1 calc R
B111 B 0.5973(7) 0.4285(4) 0.4278(3) 0.0391(19) Uani 1 1 d .
H111 H 0.5828 0.4536 0.4609 0.047 Uiso 1 1 calc R
B201 B 0.8962(6) 0.3284(3) 0.1319(3) 0.0307(17) Uani 1 1 d .
H201 H 0.9261 0.2820 0.1323 0.037 Uiso 1 1 calc R
B202 B 0.7383(6) 0.3487(4) 0.1195(3) 0.0318(17) Uani 1 1 d .
H202 H 0.6690 0.3159 0.1120 0.038 Uiso 1 1 calc R
B203 B 0.7325(7) 0.4232(3) 0.1539(3) 0.0326(17) Uani 1 1 d .
H203 H 0.6597 0.4368 0.1682 0.039 Uiso 1 1 calc R
B204 B 0.8852(6) 0.4482(3) 0.1867(3) 0.0335(18) Uani 1 1 d .
H204 H 0.9076 0.4770 0.2213 0.040 Uiso 1 1 calc R
B205 B 0.9841(6) 0.3898(4) 0.1727(3) 0.0323(17) Uani 1 1 d .
H205 H 1.0687 0.3821 0.1988 0.039 Uiso 1 1 calc R
B206 B 0.8188(6) 0.3622(3) 0.0745(3) 0.0301(16) Uani 1 1 d .
H206 H 0.7995 0.3358 0.0385 0.036 Uiso 1 1 calc R
B207 B 0.7241(7) 0.4174(4) 0.0867(3) 0.0349(18) Uani 1 1 d .
H207 H 0.6428 0.4272 0.0585 0.042 Uiso 1 1 calc R
B208 B 0.8066(6) 0.4749(3) 0.1249(3) 0.0331(18) Uani 1 1 d .
H208 H 0.7785 0.5217 0.1215 0.040 Uiso 1 1 calc R
B209 B 0.9521(6) 0.4558(4) 0.1356(3) 0.0337(18) Uani 1 1 d .
H209 H 1.0178 0.4901 0.1387 0.040 Uiso 1 1 calc R
B210 B 0.9589(6) 0.3862(4) 0.1051(3) 0.0332(17) Uani 1 1 d .
H210 H 1.0304 0.3755 0.0889 0.040 Uiso 1 1 calc R
B211 B 0.8542(6) 0.4389(3) 0.0751(3) 0.0337(18) Uani 1 1 d .
H211 H 0.8568 0.4623 0.0392 0.040 Uiso 1 1 calc R
N1 N 0.1597(4) 0.4122(2) 0.4246(2) 0.0318(12) Uani 1 1 d .
C101 C 0.1020(6) 0.4186(3) 0.3669(3) 0.0426(18) Uani 1 1 d .
H10A H 0.0307 0.3972 0.3595 0.051 Uiso 1 1 calc R
H10B H 0.0846 0.4604 0.3596 0.051 Uiso 1 1 calc R
C102 C 0.1680(7) 0.3966(4) 0.3303(3) 0.057(2) Uani 1 1 d .
H10C H 0.1243 0.4027 0.2951 0.086 Uiso 1 1 calc R
H10D H 0.1838 0.3549 0.3361 0.086 Uiso 1 1 calc R
H10E H 0.2379 0.4183 0.3363 0.086 Uiso 1 1 calc R
C103 C 0.2712(6) 0.4463(3) 0.4401(3) 0.0388(17) Uani 1 1 d .
H10F H 0.3043 0.4405 0.4770 0.047 Uiso 1 1 calc R
H10G H 0.3225 0.4288 0.4220 0.047 Uiso 1 1 calc R
C104 C 0.2650(7) 0.5119(3) 0.4295(3) 0.050(2) Uani 1 1 d .
H10H H 0.3395 0.5288 0.4408 0.074 Uiso 1 1 calc R
H10I H 0.2165 0.5303 0.4481 0.074 Uiso 1 1 calc R
H10J H 0.2350 0.5186 0.3929 0.074 Uiso 1 1 calc R
C105 C 0.1887(5) 0.3469(3) 0.4382(3) 0.0351(16) Uani 1 1 d .
H10K H 0.2427 0.3339 0.4195 0.042 Uiso 1 1 calc R
H10L H 0.2260 0.3443 0.4750 0.042 Uiso 1 1 calc R
C106 C 0.0905(6) 0.3040(3) 0.4263(3) 0.0447(18) Uani 1 1 d .
H10M H 0.1175 0.2644 0.4362 0.067 Uiso 1 1 calc R
H10N H 0.0541 0.3048 0.3897 0.067 Uiso 1 1 calc R
H10O H 0.0372 0.3155 0.4453 0.067 Uiso 1 1 calc R
C107 C 0.0773(6) 0.4357(3) 0.4532(3) 0.0464(19) Uani 1 1 d .
H10P H 0.0071 0.4135 0.4416 0.056 Uiso 1 1 calc R
H10Q H 0.0608 0.4771 0.4432 0.056 Uiso 1 1 calc R
C108 C 0.1160(8) 0.4325(4) 0.5119(3) 0.059(2) Uani 1 1 d .
H10R H 0.0580 0.4485 0.5263 0.088 Uiso 1 1 calc R
H10S H 0.1841 0.4554 0.5241 0.088 Uiso 1 1 calc R
H10T H 0.1302 0.3917 0.5225 0.088 Uiso 1 1 calc R
N2 N 0.3286(4) 0.4236(2) 0.0995(2) 0.0363(13) Uani 1 1 d .
C201 C 0.2823(6) 0.3614(3) 0.0841(4) 0.052(2) Uani 1 1 d .
H20A H 0.2225 0.3536 0.1010 0.062 Uiso 1 1 calc R
H20B H 0.2483 0.3609 0.0469 0.062 Uiso 1 1 calc R
C202 C 0.3677(8) 0.3107(4) 0.0974(4) 0.074(3) Uani 1 1 d .
H20C H 0.3303 0.2735 0.0861 0.112 Uiso 1 1 calc R
H20D H 0.4003 0.3096 0.1343 0.112 Uiso 1 1 calc R
H20E H 0.4264 0.3171 0.0802 0.112 Uiso 1 1 calc R
C203 C 0.3855(6) 0.4253(4) 0.1575(3) 0.049(2) Uani 1 1 d .
H20F H 0.4485 0.3975 0.1647 0.059 Uiso 1 1 calc R
H20G H 0.4167 0.4649 0.1662 0.059 Uiso 1 1 calc R
C204 C 0.3113(7) 0.4106(5) 0.1926(3) 0.067(3) Uani 1 1 d .
H20H H 0.3549 0.4129 0.2281 0.101 Uiso 1 1 calc R
H20I H 0.2816 0.3710 0.1852 0.101 Uiso 1 1 calc R
H20J H 0.2499 0.4386 0.1868 0.101 Uiso 1 1 calc R
C205 C 0.4187(6) 0.4398(4) 0.0724(3) 0.048(2) Uani 1 1 d .
H20K H 0.4791 0.4105 0.0816 0.058 Uiso 1 1 calc R
H20L H 0.4506 0.4782 0.0853 0.058 Uiso 1 1 calc R
C206 C 0.3769(7) 0.4429(4) 0.0137(3) 0.059(2) Uani 1 1 d .
H20M H 0.4386 0.4535 -0.0006 0.088 Uiso 1 1 calc R
H20N H 0.3183 0.4725 0.0041 0.088 Uiso 1 1 calc R
H20O H 0.3473 0.4047 0.0004 0.088 Uiso 1 1 calc R
C207 C 0.2286(6) 0.4660(3) 0.0852(3) 0.0463(19) Uani 1 1 d .
H20P H 0.1922 0.4617 0.0484 0.056 Uiso 1 1 calc R
H20Q H 0.1742 0.4543 0.1040 0.056 Uiso 1 1 calc R
C208 C 0.2580(8) 0.5310(4) 0.0965(4) 0.063(2) Uani 1 1 d .
H20R H 0.1904 0.5547 0.0864 0.094 Uiso 1 1 calc R
H20S H 0.3101 0.5436 0.0772 0.094 Uiso 1 1 calc R
H20T H 0.2922 0.5361 0.1329 0.094 Uiso 1 1 calc R
N3 N 0.1220(7) 0.2212(5) 0.0723(4) 0.094(3) Uani 1 1 d .
C31 C 0.0295(8) 0.2106(4) 0.0596(3) 0.056(2) Uani 1 1 d .
C32 C -0.0899(7) 0.1951(4) 0.0429(3) 0.057(2) Uani 1 1 d .
H32A H -0.1098 0.1849 0.0067 0.085 Uiso 1 1 calc R
H32B H -0.1346 0.2285 0.0483 0.085 Uiso 1 1 calc R
H32C H -0.1042 0.1616 0.0627 0.085 Uiso 1 1 calc R
N5 N 0.3393(7) 0.2121(4) 0.4506(4) 0.086(3) Uani 1 1 d .
C51 C 0.4330(8) 0.2084(4) 0.4657(3) 0.056(2) Uani 1 1 d .
C52 C 0.5546(7) 0.2030(4) 0.4866(3) 0.059(2) Uani 1 1 d .
H52A H 0.5745 0.2122 0.5231 0.089 Uiso 1 1 calc R
H52B H 0.5921 0.2303 0.4690 0.089 Uiso 1 1 calc R
H52C H 0.5775 0.1629 0.4817 0.089 Uiso 1 1 calc R
N4 N -0.0123(9) 0.0790(4) 0.1339(4) 0.085(3) Uani 1 1 d .
C41 C 0.0784(9) 0.0798(5) 0.1555(4) 0.068(3) Uani 1 1 d .
C42 C 0.1937(9) 0.0788(6) 0.1862(7) 0.137(7) Uani 1 1 d .
H42A H 0.1976 0.0936 0.2204 0.206 Uiso 1 1 calc R
H42B H 0.2390 0.1036 0.1702 0.206 Uiso 1 1 calc R
H42C H 0.2218 0.0386 0.1886 0.206 Uiso 1 1 calc R

loop_
_atom_site_aniso_label
_atom_site_aniso_U_11
_atom_site_aniso_U_22
_atom_site_aniso_U_33
_atom_site_aniso_U_23
_atom_site_aniso_U_13
_atom_site_aniso_U_12
Pt1 0.02219(12) 0.01887(11) 0.02018(12) -0.00019(10) 0.00377(8) 0.00051(10)
Sn1 0.0346(2) 0.0224(2) 0.0263(2) -0.00006(18) 0.00886(19) 0.00291(18)
Sn2 0.0344(2) 0.0265(2) 0.0238(2) -0.00150(18) 0.00871(18) -0.00266(18)
S1 0.0269(8) 0.0270(7) 0.0281(8) -0.0017(7) 0.0017(6) 0.0042(7)
S2 0.0273(8) 0.0250(7) 0.0242(8) -0.0011(6) 0.0031(7) -0.0016(6)
P1 0.0269(8) 0.0223(7) 0.0233(8) -0.0027(7) 0.0038(7) -0.0014(6)
P2 0.0257(8) 0.0232(8) 0.0252(9) 0.0002(7) 0.0061(7) 0.0033(6)
C111 0.034(4) 0.015(3) 0.033(4) -0.008(3) -0.001(3) -0.002(3)
C112 0.032(3) 0.024(3) 0.027(4) 0.005(3) 0.006(3) 0.007(3)
C121 0.027(3) 0.022(3) 0.032(4) 0.000(3) 0.009(3) -0.003(2)
C122 0.050(4) 0.020(3) 0.045(4) -0.006(3) 0.019(3) -0.002(3)
C123 0.052(5) 0.034(4) 0.050(5) -0.002(3) 0.028(4) -0.001(3)
C124 0.044(4) 0.045(4) 0.060(5) 0.014(4) 0.028(4) 0.002(3)
C125 0.048(4) 0.030(4) 0.059(5) 0.001(4) 0.020(4) -0.011(3)
C126 0.046(4) 0.027(3) 0.044(4) -0.003(3) 0.018(3) -0.006(3)
C131 0.039(4) 0.020(3) 0.031(4) -0.005(3) -0.001(3) 0.002(3)
C132 0.049(5) 0.090(7) 0.036(5) 0.020(5) 0.011(4) 0.020(5)
C133 0.086(7) 0.095(8) 0.038(5) 0.012(5) 0.022(5) 0.022(6)
C134 0.092(7) 0.044(5) 0.031(5) 0.005(4) -0.010(5) -0.011(5)
C135 0.048(5) 0.060(6) 0.076(7) 0.014(5) -0.019(5) -0.024(4)
C136 0.042(4) 0.050(5) 0.051(5) 0.011(4) -0.001(4) -0.011(4)
C211 0.031(3) 0.021(3) 0.032(4) 0.002(3) 0.009(3) 0.008(3)
C221 0.027(3) 0.029(3) 0.025(3) -0.001(3) 0.005(3) -0.003(3)
C222 0.037(4) 0.041(4) 0.029(4) 0.005(3) 0.003(3) 0.009(3)
C223 0.048(5) 0.049(5) 0.036(4) 0.012(4) -0.007(4) 0.007(4)
C224 0.068(5) 0.059(5) 0.026(4) 0.009(4) 0.006(4) -0.015(4)
C225 0.064(5) 0.045(4) 0.026(4) -0.006(3) 0.014(4) -0.005(4)
C226 0.042(4) 0.026(3) 0.024(3) -0.001(3) 0.001(3) -0.002(3)
C231 0.029(3) 0.022(3) 0.036(4) 0.002(3) 0.010(3) 0.009(2)
C232 0.031(3) 0.033(4) 0.035(4) 0.003(3) 0.003(3) 0.001(3)
C233 0.028(4) 0.042(4) 0.051(5) -0.004(4) 0.001(3) -0.002(3)
C234 0.029(4) 0.044(4) 0.073(6) 0.005(4) 0.023(4) -0.001(3)
C235 0.044(4) 0.047(4) 0.042(4) 0.006(3) 0.017(4) -0.004(3)
C236 0.034(4) 0.043(4) 0.032(4) 0.004(3) 0.008(3) 0.001(3)
B101 0.037(4) 0.029(4) 0.051(5) -0.007(4) 0.020(4) -0.010(3)
B102 0.045(5) 0.019(3) 0.043(5) 0.006(3) 0.013(4) 0.011(3)
B103 0.031(4) 0.041(4) 0.029(4) -0.003(3) 0.008(3) 0.005(3)
B104 0.042(5) 0.028(4) 0.034(4) 0.008(3) 0.011(4) 0.001(3)
B105 0.036(4) 0.030(4) 0.035(4) -0.002(3) 0.013(3) 0.010(3)
B106 0.034(4) 0.026(4) 0.048(5) -0.010(4) 0.017(4) -0.003(3)
B107 0.038(4) 0.025(4) 0.038(5) 0.001(3) 0.011(4) 0.010(3)
B108 0.032(4) 0.042(4) 0.033(4) 0.003(4) 0.011(3) 0.002(3)
B109 0.046(5) 0.040(4) 0.026(4) 0.005(4) 0.012(4) 0.006(4)
B110 0.027(4) 0.048(5) 0.046(5) -0.021(4) 0.007(4) -0.002(4)
B111 0.042(5) 0.041(5) 0.038(5) -0.011(4) 0.018(4) 0.007(4)
B201 0.036(4) 0.033(4) 0.023(4) 0.006(3) 0.007(3) 0.005(3)
B202 0.030(4) 0.042(4) 0.022(4) 0.002(3) 0.005(3) -0.005(3)
B203 0.034(4) 0.032(4) 0.033(4) 0.003(3) 0.011(3) 0.000(3)
B204 0.036(4) 0.030(4) 0.040(5) -0.006(3) 0.019(4) -0.011(3)
B205 0.024(4) 0.044(4) 0.026(4) -0.004(3) 0.002(3) 0.001(3)
B206 0.034(4) 0.033(4) 0.023(4) 0.000(3) 0.008(3) -0.003(3)
B207 0.031(4) 0.040(4) 0.032(4) 0.010(4) 0.007(3) 0.001(3)
B208 0.036(4) 0.027(4) 0.039(5) 0.008(3) 0.016(4) -0.004(3)
B209 0.028(4) 0.039(4) 0.036(5) -0.004(4) 0.013(3) -0.007(3)
B210 0.022(4) 0.045(5) 0.035(4) -0.004(4) 0.011(3) 0.001(3)
B211 0.035(4) 0.035(4) 0.030(4) 0.005(3) 0.006(3) 0.004(3)
N1 0.022(3) 0.036(3) 0.036(3) -0.003(3) 0.006(2) 0.001(2)
C101 0.035(4) 0.047(4) 0.036(4) 0.001(3) -0.007(3) 0.002(3)
C102 0.051(5) 0.084(6) 0.038(5) -0.010(5) 0.013(4) -0.010(4)
C103 0.033(4) 0.041(4) 0.040(4) 0.001(3) 0.005(3) -0.005(3)
C104 0.056(5) 0.042(4) 0.045(5) -0.001(4) 0.005(4) -0.006(4)
C105 0.030(4) 0.036(4) 0.036(4) 0.003(3) 0.003(3) 0.006(3)
C106 0.037(4) 0.047(4) 0.047(5) 0.001(4) 0.007(3) -0.002(3)
C107 0.042(4) 0.045(4) 0.059(5) -0.001(4) 0.025(4) 0.011(3)
C108 0.076(6) 0.056(5) 0.051(5) -0.007(4) 0.028(5) 0.004(4)
N2 0.025(3) 0.038(3) 0.043(4) 0.000(3) 0.003(3) -0.001(2)
C201 0.037(4) 0.048(5) 0.064(6) -0.007(4) 0.003(4) -0.005(3)
C202 0.073(6) 0.048(5) 0.096(8) 0.004(5) 0.011(6) 0.013(5)
C203 0.037(4) 0.066(5) 0.041(5) -0.002(4) 0.004(4) -0.003(4)
C204 0.045(5) 0.106(8) 0.050(6) 0.004(5) 0.011(4) 0.004(5)
C205 0.030(4) 0.060(5) 0.055(5) 0.002(4) 0.012(4) -0.004(3)
C206 0.048(5) 0.079(6) 0.052(5) 0.008(5) 0.017(4) 0.012(4)
C207 0.042(4) 0.048(4) 0.047(5) -0.003(4) 0.008(4) 0.002(3)
C208 0.074(6) 0.043(5) 0.073(7) -0.005(4) 0.022(5) 0.003(4)
N3 0.053(5) 0.117(8) 0.109(8) -0.032(6) 0.017(5) 0.002(5)
C31 0.064(6) 0.053(5) 0.053(5) -0.012(4) 0.018(5) 0.008(4)
C32 0.057(5) 0.057(5) 0.051(5) -0.003(4) 0.006(4) 0.003(4)
N5 0.060(5) 0.100(7) 0.087(7) 0.006(6) 0.000(5) 0.015(5)
C51 0.062(6) 0.048(5) 0.050(5) 0.008(4) 0.004(4) 0.008(4)
C52 0.056(5) 0.067(6) 0.049(5) 0.009(4) 0.007(4) -0.006(4)
N4 0.091(7) 0.083(6) 0.066(6) 0.001(5) -0.003(5) -0.023(5)
C41 0.071(7) 0.078(7) 0.064(7) -0.025(5) 0.031(6) -0.024(6)
C42 0.046(6) 0.120(10) 0.244(19) -0.106(12) 0.036(9) 0.003(6)

loop_
_atom_type_symbol
_atom_type_description
_atom_type_scat_dispersion_real
_atom_type_scat_dispersion_imag
_atom_type_scat_source
C C 0.0030 0.0020 'International Tables Vol C Tables 4.2.6.8 and 6.1.1.4'
H H 0.0000 0.0000 'International Tables Vol C Tables 4.2.6.8 and 6.1.1.4'
B B 0.0010 0.0010 'International Tables Vol C Tables 4.2.6.8 and 6.1.1.4'
N N 0.0060 0.0030 'International Tables Vol C Tables 4.2.6.8 and 6.1.1.4'
P P 0.1020 0.0940 'International Tables Vol C Tables 4.2.6.8 and 6.1.1.4'
Pt Pt -1.7030 8.3910 'International Tables Vol C Tables 4.2.6.8 and 6.1.1.4'
S S 0.1250 0.1230 'International Tables Vol C Tables 4.2.6.8 and 6.1.1.4'
Sn Sn -0.6540 1.4250 'International Tables Vol C Tables 4.2.6.8 and 6.1.1.4'

loop_
_geom_angle_atom_site_label_1
_geom_angle_atom_site_label_2
_geom_angle_atom_site_label_3
_geom_angle
P1 Pt1 P2 95.85(6)
P1 Pt1 S2 175.68(6)
P2 Pt1 S2 88.10(5)
P1 Pt1 S1 87.50(6)
P2 Pt1 S1 174.38(6)
S2 Pt1 S1 88.43(5)
B102 Sn1 B105 83.6(3)
B102 Sn1 B104 83.3(3)
B105 Sn1 B104 48.1(3)
B102 Sn1 B101 49.1(3)
B105 Sn1 B101 48.7(3)
B104 Sn1 B101 83.4(3)
B102 Sn1 B103 48.2(3)
B105 Sn1 B103 82.8(3)
B104 Sn1 B103 48.3(3)
B101 Sn1 B103 83.3(3)
B102 Sn1 S1 128.1(2)
B105 Sn1 S1 148.32(18)
B104 Sn1 S1 125.9(2)
B101 Sn1 S1 150.6(2)
B103 Sn1 S1 116.6(2)
B201 Sn2 B203 84.3(3)
B201 Sn2 B205 48.9(3)
B203 Sn2 B205 83.9(3)
B201 Sn2 B204 83.9(3)
B203 Sn2 B204 49.4(3)
B205 Sn2 B204 48.2(3)
B201 Sn2 B202 49.5(3)
B203 Sn2 B202 49.1(3)
B205 Sn2 B202 84.6(3)
B204 Sn2 B202 84.8(3)
B201 Sn2 S2 132.42(19)
B203 Sn2 S2 143.1(2)
B205 Sn2 S2 120.82(19)
B204 Sn2 S2 125.8(2)
B202 Sn2 S2 148.3(2)
Sn1 S1 Pt1 94.55(5)
Sn2 S2 Pt1 92.70(5)
C131 P1 C121 108.5(3)
C131 P1 C111 100.9(3)
C121 P1 C111 104.3(3)
C131 P1 Pt1 112.1(2)
C121 P1 Pt1 112.9(2)
C111 P1 Pt1 117.1(2)
C221 P2 C231 108.6(3)
C221 P2 C211 103.8(3)
C231 P2 C211 101.8(3)
C221 P2 Pt1 109.6(2)
C231 P2 Pt1 114.8(2)
C211 P2 Pt1 117.3(2)
C112 C111 P1 115.1(4)
C112 C111 H11A 108.5
P1 C111 H11A 108.5
C112 C111 H11B 108.5
P1 C111 H11B 108.5
H11A C111 H11B 107.5
C111 C112 C211 112.4(5)
C111 C112 H11C 109.1
C211 C112 H11C 109.1
C111 C112 H11D 109.1
C211 C112 H11D 109.1
H11C C112 H11D 107.9
C122 C121 C126 119.0(6)
C122 C121 P1 121.4(5)
C126 C121 P1 119.6(5)
C121 C122 C123 121.0(6)
C121 C122 H122 119.5
C123 C122 H122 119.5
C124 C123 C122 119.3(7)
C124 C123 H123 120.4
C122 C123 H123 120.4
C123 C124 C125 120.6(7)
C123 C124 H124 119.7
C125 C124 H124 119.7
C126 C125 C124 120.1(7)
C126 C125 H125 119.9
C124 C125 H125 119.9
C125 C126 C121 120.0(7)
C125 C126 H126 120.0
C121 C126 H126 120.0
C132 C131 C136 117.9(7)
C132 C131 P1 117.9(5)
C136 C131 P1 124.2(6)
C133 C132 C131 121.5(8)
C133 C132 H132 119.2
C131 C132 H132 119.2
C134 C133 C132 119.9(9)
C134 C133 H133 120.0
C132 C133 H133 120.0
C133 C134 C135 120.7(8)
C133 C134 H134 119.6
C135 C134 H134 119.6
C134 C135 C136 120.2(8)
C134 C135 H135 119.9
C136 C135 H135 119.9
C135 C136 C131 119.6(8)
C135 C136 H136 120.2
C131 C136 H136 120.2
C112 C211 P2 114.7(4)
C112 C211 H21A 108.6
P2 C211 H21A 108.6
C112 C211 H21B 108.6
P2 C211 H21B 108.6
H21A C211 H21B 107.6
C226 C221 C222 118.6(6)
C226 C221 P2 120.1(5)
C222 C221 P2 121.2(5)
C223 C222 C221 120.0(7)
C223 C222 H222 120.0
C221 C222 H222 120.0
C224 C223 C222 120.6(7)
C224 C223 H223 119.7
C222 C223 H223 119.7
C225 C224 C223 119.9(7)
C225 C224 H224 120.0
C223 C224 H224 120.0
C224 C225 C226 119.9(7)
C224 C225 H225 120.1
C226 C225 H225 120.1
C221 C226 C225 120.9(6)
C221 C226 H226 119.6
C225 C226 H226 119.6
C232 C231 C236 118.2(6)
C232 C231 P2 124.2(5)
C236 C231 P2 117.6(5)
C233 C232 C231 120.0(7)
C233 C232 H232 120.0
C231 C232 H232 120.0
C234 C233 C232 120.5(7)
C234 C233 H233 119.7
C232 C233 H233 119.7
C233 C234 C235 120.1(7)
C233 C234 H234 120.0
C235 C234 H234 120.0
C236 C235 C234 120.1(7)
C236 C235 H235 120.0
C234 C235 H235 120.0
C235 C236 C231 121.0(6)
C235 C236 H236 119.5
C231 C236 H236 119.5
B106 B101 B110 60.2(5)
B106 B101 B105 105.4(5)
B110 B101 B105 57.7(4)
B106 B101 B102 58.0(4)
B110 B101 B102 106.1(5)
B105 B101 B102 106.5(5)
B106 B101 Sn1 115.8(5)
B110 B101 Sn1 116.1(5)
B105 B101 Sn1 65.1(3)
B102 B101 Sn1 64.8(3)
B106 B101 H101 121.6
B110 B101 H101 121.3
B105 B101 H101 123.8
B102 B101 H101 123.4
Sn1 B101 H101 112.6
B107 B102 B106 60.3(5)
B107 B102 B103 57.6(4)
B106 B102 B103 105.5(6)
B107 B102 B101 105.8(6)
B106 B102 B101 56.4(4)
B103 B102 B101 108.5(5)
B107 B102 Sn1 117.3(4)
B106 B102 Sn1 115.6(5)
B103 B102 Sn1 66.6(3)
B101 B102 Sn1 66.1(3)
B107 B102 H102 121.3
B106 B102 H102 122.6
B103 B102 H102 122.5
B101 B102 H102 123.1
Sn1 B102 H102 111.3
B108 B103 B107 60.8(4)
B108 B103 B102 106.7(6)
B107 B103 B102 58.1(4)
B108 B103 B104 57.8(4)
B107 B103 B104 106.8(5)
B102 B103 B104 108.1(5)
B108 B103 Sn1 116.3(5)
B107 B103 Sn1 116.4(5)
B102 B103 Sn1 65.2(3)
B104 B103 Sn1 65.6(3)
B108 B103 H103 121.2
B107 B103 H103 121.0
B102 B103 H103 122.8
B104 B103 H103 122.7
Sn1 B103 H103 112.3
B109 B104 B108 59.9(5)
B109 B104 B105 57.6(4)
B108 B104 B105 105.8(5)
B109 B104 B103 105.6(5)
B108 B104 B103 57.4(4)
B105 B104 B103 108.0(5)
B109 B104 Sn1 116.3(5)
B108 B104 Sn1 116.4(4)
B105 B104 Sn1 65.7(3)
B103 B104 Sn1 66.1(3)
B109 B104 H104 121.8
B108 B104 H104 121.8
B105 B104 H104 122.9
B103 B104 H104 122.9
Sn1 B104 H104 111.7
B109 B105 B110 61.2(5)
B109 B105 B104 57.5(4)
B110 B105 B104 106.9(5)
B109 B105 B101 106.3(5)
B110 B105 B101 56.8(5)
B104 B105 B101 108.9(5)
B109 B105 Sn1 116.6(5)
B110 B105 Sn1 116.3(5)
B104 B105 Sn1 66.2(3)
B101 B105 Sn1 66.2(3)
B109 B105 H105 121.3
B110 B105 H105 121.4
B104 B105 H105 122.3
B101 B105 H105 122.8
Sn1 B105 H105 111.6
B101 B106 B111 111.0(6)
B101 B106 B110 59.9(5)
B111 B106 B110 61.1(5)
B101 B106 B102 65.5(5)
B111 B106 B102 109.3(5)
B110 B106 B102 111.8(5)
B101 B106 B107 112.5(5)
B111 B106 B107 59.6(4)
B110 B106 B107 109.0(6)
B102 B106 B107 59.5(4)
B101 B106 H106 117.9
B111 B106 H106 121.2
B110 B106 H106 120.9
B102 B106 H106 119.1
B107 B106 H106 121.3
B111 B107 B103 109.3(5)
B111 B107 B102 109.5(6)
B103 B107 B102 64.3(4)
B111 B107 B108 59.7(5)
B103 B107 B108 59.6(4)
B102 B107 B108 110.7(5)
B111 B107 B106 59.3(5)
B103 B107 B106 110.7(5)
B102 B107 B106 60.2(5)
B108 B107 B106 106.8(5)
B111 B107 H107 121.8
B103 B107 H107 119.3
B102 B107 H107 119.0
B108 B107 H107 122.2
B106 B107 H107 122.1
B109 B108 B111 61.0(5)
B109 B108 B103 111.1(6)
B111 B108 B103 109.1(6)
B109 B108 B104 59.4(4)
B111 B108 B104 110.1(6)
B103 B108 B104 64.8(5)
B109 B108 B107 108.5(6)
B111 B108 B107 59.4(5)
B103 B108 B107 59.6(4)
B104 B108 B107 111.4(6)
B109 B108 H108 121.2
B111 B108 H108 121.4
B103 B108 H108 119.4
B104 B108 H108 118.9
B107 B108 H108 121.6
B104 B109 B105 64.9(5)
B104 B109 B108 60.7(5)
B105 B109 B108 112.1(6)
B104 B109 B111 109.9(6)
B105 B109 B111 109.5(6)
B108 B109 B111 59.6(4)
B104 B109 B110 111.7(6)
B105 B109 B110 59.8(4)
B108 B109 B110 108.2(6)
B111 B109 B110 59.8(5)
B104 B109 H109 118.5
B105 B109 H109 118.8
B108 B109 H109 121.1
B111 B109 H109 121.9
B110 B109 H109 121.6
B101 B110 B106 59.9(5)
B101 B110 B105 65.5(5)
B106 B110 B105 111.2(6)
B101 B110 B111 109.5(6)
B106 B110 B111 59.3(5)
B105 B110 B111 109.0(6)
B101 B110 B109 111.4(6)
B106 B110 B109 107.4(5)
B105 B110 B109 59.0(4)
B111 B110 B109 60.0(5)
B101 B110 H110 118.5
B106 B110 H110 121.9
B105 B110 H110 119.2
B111 B110 H110 122.0
B109 B110 H110 122.0
B106 B111 B107 61.1(5)
B106 B111 B108 109.2(6)
B107 B111 B108 60.9(5)
B106 B111 B110 59.5(5)
B107 B111 B110 108.9(6)
B108 B111 B110 108.2(5)
B106 B111 B109 107.8(5)
B107 B111 B109 108.3(6)
B108 B111 B109 59.3(5)
B110 B111 B109 60.2(5)
B106 B111 H111 121.3
B107 B111 H111 120.7
B108 B111 H111 121.3
B110 B111 H111 121.6
B109 B111 H111 122.2
B206 B201 B210 61.1(4)
B206 B201 B205 106.4(5)
B210 B201 B205 57.1(4)
B206 B201 B202 57.2(4)
B210 B201 B202 106.4(5)
B205 B201 B202 108.5(5)
B206 B201 Sn2 116.0(4)
B210 B201 Sn2 115.9(5)
B205 B201 Sn2 65.9(3)
B202 B201 Sn2 65.8(3)
B206 B201 H201 121.4
B210 B201 H201 121.5
B205 B201 H201 122.7
B202 B201 H201 122.7
Sn2 B201 H201 112.1
B207 B202 B206 60.8(4)
B207 B202 B203 57.6(4)
B206 B202 B203 105.9(5)
B207 B202 B201 104.8(5)
B206 B202 B201 56.2(4)
B203 B202 B201 106.6(5)
B207 B202 Sn2 115.1(5)
B206 B202 Sn2 114.2(4)
B203 B202 Sn2 65.1(3)
B201 B202 Sn2 64.7(3)
B207 B202 H202 121.6
B206 B202 H202 122.1
B203 B202 H202 123.1
B201 B202 H202 124.3
Sn2 B202 H202 113.3
B208 B203 B207 60.4(4)
B208 B203 B202 105.8(5)
B207 B203 B202 56.7(4)
B208 B203 B204 57.4(4)
B207 B203 B204 105.8(5)
B202 B203 B204 108.5(5)
B208 B203 Sn2 115.7(5)
B207 B203 Sn2 115.1(5)
B202 B203 Sn2 65.8(3)
B204 B203 Sn2 65.6(3)
B208 B203 H203 121.7
B207 B203 H203 122.3
B202 B203 H203 122.9
B204 B203 H203 122.6
Sn2 B203 H203 112.5
B209 B204 B208 60.1(4)
B209 B204 B205 57.6(4)
B208 B204 B205 105.5(5)
B209 B204 B203 105.5(5)
B208 B204 B203 56.9(4)
B205 B204 B203 107.7(5)
B209 B204 Sn2 115.7(5)
B208 B204 Sn2 114.6(4)
B205 B204 Sn2 65.7(3)
B203 B204 Sn2 65.0(3)
B209 B204 H204 121.7
B208 B204 H204 122.4
B205 B204 H204 122.8
B203 B204 H204 123.4
Sn2 B204 H204 112.8
B210 B205 B209 60.5(4)
B210 B205 B204 106.8(5)
B209 B205 B204 58.1(4)
B210 B205 B201 57.1(4)
B209 B205 B201 106.0(5)
B204 B205 B201 108.7(5)
B210 B205 Sn2 115.3(4)
B209 B205 Sn2 116.4(4)
B204 B205 Sn2 66.0(3)
B201 B205 Sn2 65.2(3)
B210 B205 H205 121.8
B209 B205 H205 121.3
B204 B205 H205 122.0
B201 B205 H205 123.1
Sn2 B205 H205 112.4
B201 B206 B202 66.5(4)
B201 B206 B211 109.7(5)
B202 B206 B211 109.8(6)
B201 B206 B210 59.5(4)
B202 B206 B210 112.5(5)
B211 B206 B210 59.9(4)
B201 B206 B207 111.7(5)
B202 B206 B207 59.3(4)
B211 B206 B207 59.6(4)
B210 B206 B207 107.5(5)
B201 B206 H206 118.3
B202 B206 H206 118.1
B211 B206 H206 121.8
B210 B206 H206 121.6
B207 B206 H206 122.2
B202 B207 B211 110.5(5)
B202 B207 B203 65.8(4)
B211 B207 B203 109.9(6)
B202 B207 B208 112.5(6)
B211 B207 B208 60.1(4)
B203 B207 B208 59.7(4)
B202 B207 B206 59.9(4)
B211 B207 B206 59.8(4)
B203 B207 B206 111.6(5)
B208 B207 B206 107.9(5)
B202 B207 H207 117.9
B211 B207 H207 121.4
B203 B207 H207 118.6
B208 B207 H207 121.4
B206 B207 H207 121.8
B203 B208 B211 109.7(5)
B203 B208 B209 112.2(5)
B211 B208 B209 60.0(4)
B203 B208 B207 59.9(4)
B211 B208 B207 59.6(4)
B209 B208 B207 108.1(5)
B203 B208 B204 65.7(4)
B211 B208 B204 109.7(5)
B209 B208 B204 59.8(4)
B207 B208 B204 111.9(5)
B203 B208 H208 118.3
B211 B208 H208 121.9
B209 B208 H208 121.4
B207 B208 H208 121.6
B204 B208 H208 118.5
B205 B209 B210 59.4(4)
B205 B209 B204 64.4(5)
B210 B209 B204 110.9(5)
B205 B209 B211 109.1(5)
B210 B209 B211 59.9(4)
B204 B209 B211 109.9(5)
B205 B209 B208 110.9(5)
B210 B209 B208 107.7(5)
B204 B209 B208 60.1(4)
B211 B209 B208 59.9(4)
B205 B209 H209 119.5
B210 B209 H209 122.0
B204 B209 H209 118.9
B211 B209 H209 121.5
B208 B209 H209 121.6
B201 B210 B205 65.8(5)
B201 B210 B211 109.6(5)
B205 B210 B211 110.2(5)
B201 B210 B209 112.7(5)
B205 B210 B209 60.2(5)
B211 B210 B209 60.3(4)
B201 B210 B206 59.4(4)
B205 B210 B206 112.0(5)
B211 B210 B206 59.9(4)
B209 B210 B206 108.7(5)
B201 B210 H210 118.5
B205 B210 H210 118.2
B211 B210 H210 121.6
B209 B210 H210 120.8
B206 B210 H210 121.6
B207 B211 B210 108.5(5)
B207 B211 B206 60.5(4)
B210 B211 B206 60.3(4)
B207 B211 B208 60.4(4)
B210 B211 B208 107.8(6)
B206 B211 B208 108.7(5)
B207 B211 B209 108.8(6)
B210 B211 B209 59.8(4)
B206 B211 B209 108.7(5)
B208 B211 B209 60.1(4)
B207 B211 H211 121.1
B210 B211 H211 121.8
B206 B211 H211 121.1
B208 B211 H211 121.6
B209 B211 H211 121.4
C107 N1 C101 106.5(5)
C107 N1 C103 110.9(5)
C101 N1 C103 111.8(5)
C107 N1 C105 111.1(5)
C101 N1 C105 110.3(5)
C103 N1 C105 106.4(5)
C102 C101 N1 116.1(6)
C102 C101 H10A 108.3
N1 C101 H10A 108.3
C102 C101 H10B 108.3
N1 C101 H10B 108.3
H10A C101 H10B 107.4
C101 C102 H10C 109.5
C101 C102 H10D 109.5
H10C C102 H10D 109.5
C101 C102 H10E 109.5
H10C C102 H10E 109.5
H10D C102 H10E 109.5
C104 C103 N1 116.4(6)
C104 C103 H10F 108.2
N1 C103 H10F 108.2
C104 C103 H10G 108.2
N1 C103 H10G 108.2
H10F C103 H10G 107.3
C103 C104 H10H 109.5
C103 C104 H10I 109.5
H10H C104 H10I 109.5
C103 C104 H10J 109.5
H10H C104 H10J 109.5
H10I C104 H10J 109.5
C106 C105 N1 116.0(5)
C106 C105 H10K 108.3
N1 C105 H10K 108.3
C106 C105 H10L 108.3
N1 C105 H10L 108.3
H10K C105 H10L 107.4
C105 C106 H10M 109.5
C105 C106 H10N 109.5
H10M C106 H10N 109.5
C105 C106 H10O 109.5
H10M C106 H10O 109.5
H10N C106 H10O 109.5
N1 C107 C108 115.9(6)
N1 C107 H10P 108.3
C108 C107 H10P 108.3
N1 C107 H10Q 108.3
C108 C107 H10Q 108.3
H10P C107 H10Q 107.4
C107 C108 H10R 109.5
C107 C108 H10S 109.5
H10R C108 H10S 109.5
C107 C108 H10T 109.5
H10R C108 H10T 109.5
H10S C108 H10T 109.5
C205 N2 C207 111.8(6)
C205 N2 C201 111.1(6)
C207 N2 C201 106.7(5)
C205 N2 C203 106.5(5)
C207 N2 C203 111.3(6)
C201 N2 C203 109.6(6)
C202 C201 N2 115.9(6)
C202 C201 H20A 108.3
N2 C201 H20A 108.3
C202 C201 H20B 108.3
N2 C201 H20B 108.3
H20A C201 H20B 107.4
C201 C202 H20C 109.5
C201 C202 H20D 109.5
H20C C202 H20D 109.5
C201 C202 H20E 109.5
H20C C202 H20E 109.5
H20D C202 H20E 109.5
C204 C203 N2 116.0(6)
C204 C203 H20F 108.3
N2 C203 H20F 108.3
C204 C203 H20G 108.3
N2 C203 H20G 108.3
H20F C203 H20G 107.4
C203 C204 H20H 109.5
C203 C204 H20I 109.5
H20H C204 H20I 109.5
C203 C204 H20J 109.5
H20H C204 H20J 109.5
H20I C204 H20J 109.5
N2 C205 C206 114.4(6)
N2 C205 H20K 108.7
C206 C205 H20K 108.7
N2 C205 H20L 108.7
C206 C205 H20L 108.7
H20K C205 H20L 107.6
C205 C206 H20M 109.5
C205 C206 H20N 109.5
H20M C206 H20N 109.5
C205 C206 H20O 109.5
H20M C206 H20O 109.5
H20N C206 H20O 109.5
C208 C207 N2 114.8(6)
C208 C207 H20P 108.6
N2 C207 H20P 108.6
C208 C207 H20Q 108.6
N2 C207 H20Q 108.6
H20P C207 H20Q 107.5
C207 C208 H20R 109.5
C207 C208 H20S 109.5
H20R C208 H20S 109.5
C207 C208 H20T 109.5
H20R C208 H20T 109.5
H20S C208 H20T 109.5
N3 C31 C32 178.3(10)
C31 C32 H32A 109.5
C31 C32 H32B 109.5
H32A C32 H32B 109.5
C31 C32 H32C 109.5
H32A C32 H32C 109.5
H32B C32 H32C 109.5
N5 C51 C52 178.6(11)
C51 C52 H52A 109.5
C51 C52 H52B 109.5
H52A C52 H52B 109.5
C51 C52 H52C 109.5
H52A C52 H52C 109.5
H52B C52 H52C 109.5
N4 C41 C42 176.2(13)
C41 C42 H42A 109.5
C41 C42 H42B 109.5
H42A C42 H42B 109.5
C41 C42 H42C 109.5
H42A C42 H42C 109.5
H42B C42 H42C 109.5

loop_
_geom_bond_atom_site_label_1
_geom_bond_atom_site_label_2
_geom_bond_distance
Pt1 P1 2.2593(15)
Pt1 P2 2.2652(15)
Pt1 S2 2.3799(15)
Pt1 S1 2.3860(15)
Sn1 B102 2.292(7)
Sn1 B105 2.298(8)
Sn1 B104 2.308(8)
Sn1 B101 2.317(8)
Sn1 B103 2.319(8)
Sn1 S1 2.3626(16)
Sn2 B201 2.293(8)
Sn2 B203 2.299(8)
Sn2 B205 2.306(8)
Sn2 B204 2.312(7)
Sn2 B202 2.313(7)
Sn2 S2 2.3388(16)
P1 C131 1.809(7)
P1 C121 1.822(6)
P1 C111 1.837(6)
P2 C221 1.808(6)
P2 C231 1.814(6)
P2 C211 1.823(6)
C111 C112 1.520(8)
C111 H11A 0.9700
C111 H11B 0.9700
C112 C211 1.527(8)
C112 H11C 0.9700
C112 H11D 0.9700
C121 C122 1.374(9)
C121 C126 1.407(9)
C122 C123 1.393(10)
C122 H122 0.9300
C123 C124 1.376(10)
C123 H123 0.9300
C124 C125 1.380(11)
C124 H124 0.9300
C125 C126 1.378(10)
C125 H125 0.9300
C126 H126 0.9300
C131 C132 1.381(10)
C131 C136 1.390(9)
C132 C133 1.375(12)
C132 H132 0.9300
C133 C134 1.339(13)
C133 H133 0.9300
C134 C135 1.365(14)
C134 H134 0.9300
C135 C136 1.392(12)
C135 H135 0.9300
C136 H136 0.9300
C211 H21A 0.9700
C211 H21B 0.9700
C221 C226 1.391(9)
C221 C222 1.396(9)
C222 C223 1.388(10)
C222 H222 0.9300
C223 C224 1.384(11)
C223 H223 0.9300
C224 C225 1.374(11)
C224 H224 0.9300
C225 C226 1.393(9)
C225 H225 0.9300
C226 H226 0.9300
C231 C232 1.395(9)
C231 C236 1.402(9)
C232 C233 1.386(9)
C232 H232 0.9300
C233 C234 1.374(11)
C233 H233 0.9300
C234 C235 1.377(10)
C234 H234 0.9300
C235 C236 1.369(9)
C235 H235 0.9300
C236 H236 0.9300
B101 B106 1.752(11)
B101 B110 1.752(13)
B101 B105 1.904(11)
B101 B102 1.915(12)
B101 H101 1.1000
B102 B107 1.773(11)
B102 B106 1.785(12)
B102 B103 1.882(11)
B102 H102 1.1000
B103 B108 1.763(11)
B103 B107 1.764(11)
B103 B104 1.893(11)
B103 H103 1.1000
B104 B109 1.750(11)
B104 B108 1.772(11)
B104 B105 1.879(11)
B104 H104 1.1000
B105 B109 1.753(11)
B105 B110 1.768(11)
B105 H105 1.1000
B106 B111 1.753(12)
B106 B110 1.757(12)
B106 B107 1.786(11)
B106 H106 1.1000
B107 B111 1.759(12)
B107 B108 1.784(11)
B107 H107 1.1000
B108 B109 1.758(11)
B108 B111 1.764(12)
B108 H108 1.1000
B109 B111 1.788(11)
B109 B110 1.792(12)
B109 H109 1.1000
B110 B111 1.785(11)
B110 H110 1.1000
B111 H111 1.1000
B201 B206 1.748(10)
B201 B210 1.751(11)
B201 B205 1.903(11)
B201 B202 1.928(11)
B201 H201 1.1000
B202 B207 1.756(11)
B202 B206 1.768(10)
B202 B203 1.917(11)
B202 H202 1.1000
B203 B208 1.770(10)
B203 B207 1.774(11)
B203 B204 1.926(11)
B203 H203 1.1000
B204 B209 1.775(11)
B204 B208 1.781(11)
B204 B205 1.886(11)
B204 H204 1.1000
B205 B210 1.750(11)
B205 B209 1.765(11)
B205 H205 1.1000
B206 B211 1.771(11)
B206 B210 1.778(10)
B206 B207 1.783(11)
B206 H206 1.1000
B207 B211 1.768(11)
B207 B208 1.782(11)
B207 H207 1.1000
B208 B211 1.777(11)
B208 B209 1.780(11)
B208 H208 1.1000
B209 B210 1.770(11)
B209 B211 1.779(11)
B209 H209 1.1000
B210 B211 1.771(11)
B210 H210 1.1000
B211 H211 1.1000
N1 C107 1.510(9)
N1 C101 1.523(9)
N1 C103 1.524(8)
N1 C105 1.527(8)
C101 C102 1.504(11)
C101 H10A 0.9700
C101 H10B 0.9700
C102 H10C 0.9600
C102 H10D 0.9600
C102 H10E 0.9600
C103 C104 1.494(10)
C103 H10F 0.9700
C103 H10G 0.9700
C104 H10H 0.9600
C104 H10I 0.9600
C104 H10J 0.9600
C105 C106 1.506(9)
C105 H10K 0.9700
C105 H10L 0.9700
C106 H10M 0.9600
C106 H10N 0.9600
C106 H10O 0.9600
C107 C108 1.514(11)
C107 H10P 0.9700
C107 H10Q 0.9700
C108 H10R 0.9600
C108 H10S 0.9600
C108 H10T 0.9600
N2 C205 1.513(9)
N2 C207 1.518(9)
N2 C201 1.520(9)
N2 C203 1.522(9)
C201 C202 1.520(11)
C201 H20A 0.9700
C201 H20B 0.9700
C202 H20C 0.9600
C202 H20D 0.9600
C202 H20E 0.9600
C203 C204 1.502(11)
C203 H20F 0.9700
C203 H20G 0.9700
C204 H20H 0.9600
C204 H20I 0.9600
C204 H20J 0.9600
C205 C206 1.516(11)
C205 H20K 0.9700
C205 H20L 0.9700
C206 H20M 0.9600
C206 H20N 0.9600
C206 H20O 0.9600
C207 C208 1.512(11)
C207 H20P 0.9700
C207 H20Q 0.9700
C208 H20R 0.9600
C208 H20S 0.9600
C208 H20T 0.9600
N3 C31 1.118(10)
C31 C32 1.454(12)
C32 H32A 0.9600
C32 H32B 0.9600
C32 H32C 0.9600
N5 C51 1.114(10)
C51 C52 1.451(12)
C52 H52A 0.9600
C52 H52B 0.9600
C52 H52C 0.9600
N4 C41 1.109(11)
C41 C42 1.434(15)
C42 H42A 0.9600
C42 H42B 0.9600
C42 H42C 0.9600
